data_2234279
loop_
_publ_author_name
'Shinashi, Kiyoaki'
'Uchida, Akira'

_publ_section_title
;
 Rubrene endoperoxide acetone monosolvate
;
_journal_coeditor_code IS5077
_journal_issue 4
_journal_name_full 'Acta Crystallographica Section E'
_journal_page_first o995
_journal_page_last o996
_journal_paper_doi 10.1107/S1600536812008835
_journal_volume 68
_journal_year 2012
_chemical_formula_iupac 'C42 H28 O2, C3 H6 O'
_chemical_formula_moiety 'C42 H28 O2, C3 H6 O'
_chemical_formula_sum 'C45 H34 O3'
_chemical_formula_weight 622.72
_chemical_name_common
;
Rubrene endoperoxide acetone monosolvate
;
_chemical_name_systematic
;
1,3,10,12-tetraphenyl-19,20-
dioxapentacyclo[10.6.2.0^2,11^.0^4,9^.0^13,18^]icosa-
2(11),3,5,7,9,13,15,17-octaene acetone monosolvate
;
_space_group_IT_number 14
_symmetry_cell_setting monoclinic
_symmetry_space_group_name_Hall '-P 2ybc'
_symmetry_space_group_name_H-M 'P 1 21/c 1'
_atom_sites_solution_hydrogens geom
_atom_sites_solution_primary direct
_atom_sites_solution_secondary difmap
_cell_angle_alpha 90.00
_cell_angle_beta 103.1130(10)
_cell_angle_gamma 90.00
_cell_formula_units_Z 4
_cell_length_a 11.1592(6)
_cell_length_b 21.2248(11)
_cell_length_c 13.6121(7)
_cell_measurement_reflns_used 3033
_cell_measurement_temperature 90.0(10)
_cell_measurement_theta_max 26.7
_cell_measurement_theta_min 2.3
_cell_volume 3140.0(3)
_computing_cell_refinement 'SAINT-Plus (Bruker, 2007)'
_computing_data_collection 'APEX2 (Bruker, 2007)'
_computing_data_reduction 'SAINT-Plus (Bruker, 2007)'
_computing_molecular_graphics
;
PLATON (Spek, 2009) and ORTEPIII (Burnett & Johnson, 1996)
;
_computing_publication_material
;
SHELXL97 (Sheldrick, 2008) and PLATON (Spek, 2009)
;
_computing_structure_refinement 'SHELXL97 (Sheldrick, 2008)'
_computing_structure_solution 'SHELXS97 (Sheldrick, 2008)'
_diffrn_ambient_temperature 90.0(10)
_diffrn_detector_area_resol_mean 8.366
_diffrn_measured_fraction_theta_full 0.996
_diffrn_measured_fraction_theta_max 0.996
_diffrn_measurement_device_type
;
Bruker APEXII CCD area-detector
;
_diffrn_measurement_method '\f and \w scans'
_diffrn_radiation_monochromator graphite
_diffrn_radiation_source 'fine-focus sealed tube'
_diffrn_radiation_type MoK\a
_diffrn_radiation_wavelength 0.71073
_diffrn_reflns_av_R_equivalents 0.0457
_diffrn_reflns_av_sigmaI/netI 0.0563
_diffrn_reflns_limit_h_max 11
_diffrn_reflns_limit_h_min -14
_diffrn_reflns_limit_k_max 23
_diffrn_reflns_limit_k_min -28
_diffrn_reflns_limit_l_max 18
_diffrn_reflns_limit_l_min -17
_diffrn_reflns_number 20867
_diffrn_reflns_theta_full 28.14
_diffrn_reflns_theta_max 28.14
_diffrn_reflns_theta_min 1.81
_diffrn_standards_decay_% 0
_exptl_absorpt_coefficient_mu 0.081
_exptl_absorpt_correction_T_max 0.9960
_exptl_absorpt_correction_T_min 0.9879
_exptl_absorpt_correction_type multi-scan
_exptl_absorpt_process_details '(SADABS; Sheldrick, 1996)'
_exptl_crystal_colour colourless
_exptl_crystal_density_diffrn 1.317
_exptl_crystal_density_method 'not measured'
_exptl_crystal_description plate
_exptl_crystal_F_000 1312
_exptl_crystal_size_max 0.15
_exptl_crystal_size_mid 0.07
_exptl_crystal_size_min 0.05
_refine_diff_density_max 0.386
_refine_diff_density_min -0.286
_refine_ls_goodness_of_fit_ref 1.033
_refine_ls_hydrogen_treatment constr
_refine_ls_matrix_type full
_refine_ls_number_parameters 435
_refine_ls_number_reflns 7642
_refine_ls_number_restraints 0
_refine_ls_restrained_S_all 1.033
_refine_ls_R_factor_all 0.0798
_refine_ls_R_factor_gt 0.0491
_refine_ls_shift/su_max 0.001
_refine_ls_shift/su_mean 0.000
_refine_ls_structure_factor_coef Fsqd
_refine_ls_weighting_details 'w=1/[\s^2^(Fo^2^)+(0.0487P)^2^+0.4529P] where P=(Fo^2^+2Fc^2^)/3'
_refine_ls_weighting_scheme calc
_refine_ls_wR_factor_gt 0.1048
_refine_ls_wR_factor_ref 0.1192
_reflns_number_gt 5257
_reflns_number_total 7642
_reflns_threshold_expression I>2sigma(I)
_cod_data_source_file is5077.cif
_cod_data_source_block I
_cod_original_sg_symbol_H-M 'P 21/c'
_cod_database_code 2234279
_cod_database_fobs_code 2234279

loop_
_symmetry_equiv_pos_as_xyz
'x, y, z'
'-x, y+1/2, -z+1/2'
'-x, -y, -z'
'x, -y+1/2, z+1/2'

loop_
_atom_site_type_symbol
_atom_site_label
_atom_site_fract_x
_atom_site_fract_y
_atom_site_fract_z
_atom_site_U_iso_or_equiv
_atom_site_adp_type
_atom_site_calc_flag
_atom_site_refinement_flags
_atom_site_occupancy
_atom_site_symmetry_multiplicity
O O1 0.18118(10) 0.61054(5) 0.17937(8) 0.0153(2) Uani d . 1 1
O O2 0.08624(10) 0.61524(5) 0.23817(8) 0.0159(2) Uani d . 1 1
O O3 0.56171(15) 0.92967(6) 0.04751(10) 0.0425(4) Uani d . 1 1
C C1 0.00522(15) 0.57338(7) -0.06128(11) 0.0157(3) Uani d . 1 1
H H1 0.0677 0.5707 -0.0983 0.019 Uiso calc R 1 1
C C2 -0.10563(15) 0.54225(7) -0.09559(12) 0.0172(3) Uani d . 1 1
H H2 -0.1206 0.5200 -0.1578 0.021 Uiso calc R 1 1
C C3 -0.19435(15) 0.54349(7) -0.03941(12) 0.0179(3) Uani d . 1 1
H H3 -0.2699 0.5219 -0.0630 0.021 Uiso calc R 1 1
C C4 -0.17376(15) 0.57614(7) 0.05126(12) 0.0161(3) Uani d . 1 1
H H4 -0.2333 0.5752 0.0912 0.019 Uiso calc R 1 1
C C5 0.00268(15) 0.88782(7) 0.19322(12) 0.0174(3) Uani d . 1 1
H H5 -0.0624 0.8908 0.2274 0.021 Uiso calc R 1 1
C C6 0.06089(16) 0.94148(7) 0.17353(12) 0.0201(4) Uani d . 1 1
H H6 0.0358 0.9812 0.1939 0.024 Uiso calc R 1 1
C C7 0.15725(16) 0.93803(7) 0.12347(12) 0.0219(4) Uani d . 1 1
H H7 0.1977 0.9754 0.1103 0.026 Uiso calc R 1 1
C C8 0.19347(15) 0.88095(7) 0.09338(12) 0.0187(3) Uani d . 1 1
H H8 0.2592 0.8792 0.0597 0.022 Uiso calc R 1 1
C C9 0.14375(14) 0.64156(7) 0.07997(11) 0.0139(3) Uani d . 1 1
C C10 -0.02556(14) 0.64712(7) 0.18133(11) 0.0132(3) Uani d . 1 1
C C11 0.17197(14) 0.76393(7) 0.08028(11) 0.0141(3) Uani d . 1 1
C C12 -0.02111(14) 0.77070(7) 0.18730(11) 0.0135(3) Uani d . 1 1
C C13 0.02509(14) 0.60853(7) 0.02736(11) 0.0128(3) Uani d . 1 1
C C14 -0.06515(14) 0.61037(6) 0.08337(11) 0.0135(3) Uani d . 1 1
C C15 0.11456(14) 0.70993(7) 0.10355(11) 0.0131(3) Uani d . 1 1
C C16 0.01819(14) 0.71332(7) 0.15861(11) 0.0131(3) Uani d . 1 1
C C17 0.13408(14) 0.82406(7) 0.11186(11) 0.0146(3) Uani d . 1 1
C C18 0.03779(14) 0.82748(7) 0.16346(11) 0.0145(3) Uani d . 1 1
C C19 0.25208(14) 0.62739(7) 0.03296(12) 0.0146(3) Uani d . 1 1
C C20 0.35961(15) 0.60032(7) 0.08973(13) 0.0179(3) Uani d . 1 1
H H20 0.3679 0.5935 0.1599 0.021 Uiso calc R 1 1
C C21 0.45484(16) 0.58325(7) 0.04452(14) 0.0230(4) Uani d . 1 1
H H21 0.5275 0.5646 0.0839 0.028 Uiso calc R 1 1
C C22 0.44413(16) 0.59327(8) -0.05728(14) 0.0254(4) Uani d . 1 1
H H22 0.5084 0.5807 -0.0884 0.030 Uiso calc R 1 1
C C23 0.33927(16) 0.62178(8) -0.11395(13) 0.0226(4) Uani d . 1 1
H H23 0.3327 0.6299 -0.1836 0.027 Uiso calc R 1 1
C C24 0.24402(15) 0.63844(7) -0.06923(12) 0.0176(3) Uani d . 1 1
H H24 0.1722 0.6577 -0.1088 0.021 Uiso calc R 1 1
C C25 -0.11396(15) 0.64040(7) 0.25125(11) 0.0150(3) Uani d . 1 1
C C26 -0.23815(15) 0.65513(7) 0.21634(12) 0.0163(3) Uani d . 1 1
H H26 -0.2665 0.6708 0.1497 0.020 Uiso calc R 1 1
C C27 -0.32065(15) 0.64729(7) 0.27750(12) 0.0204(4) Uani d . 1 1
H H27 -0.4051 0.6572 0.2525 0.024 Uiso calc R 1 1
C C28 -0.28005(16) 0.62495(7) 0.37559(13) 0.0220(4) Uani d . 1 1
H H28 -0.3364 0.6196 0.4178 0.026 Uiso calc R 1 1
C C29 -0.15715(16) 0.61064(7) 0.41095(13) 0.0208(4) Uani d . 1 1
H H29 -0.1289 0.5957 0.4780 0.025 Uiso calc R 1 1
C C30 -0.07414(15) 0.61793(7) 0.34927(12) 0.0173(3) Uani d . 1 1
H H30 0.0101 0.6075 0.3742 0.021 Uiso calc R 1 1
C C31 0.27087(14) 0.76655(7) 0.02205(12) 0.0147(3) Uani d . 1 1
C C32 0.39281(14) 0.75275(7) 0.06683(12) 0.0167(3) Uani d . 1 1
H H32 0.4146 0.7399 0.1354 0.020 Uiso calc R 1 1
C C33 0.48295(15) 0.75768(7) 0.01173(13) 0.0208(4) Uani d . 1 1
H H33 0.5658 0.7473 0.0424 0.025 Uiso calc R 1 1
C C34 0.45275(16) 0.77769(7) -0.08750(13) 0.0218(4) Uani d . 1 1
H H34 0.5146 0.7806 -0.1251 0.026 Uiso calc R 1 1
C C35 0.33226(16) 0.79350(7) -0.13213(13) 0.0207(4) Uani d . 1 1
H H35 0.3116 0.8081 -0.1999 0.025 Uiso calc R 1 1
C C36 0.24205(15) 0.78793(7) -0.07754(12) 0.0174(3) Uani d . 1 1
H H36 0.1595 0.7988 -0.1083 0.021 Uiso calc R 1 1
C C37 -0.12262(14) 0.78122(7) 0.24124(11) 0.0144(3) Uani d . 1 1
C C38 -0.23453(15) 0.80595(7) 0.18777(12) 0.0178(3) Uani d . 1 1
H H38 -0.2470 0.8129 0.1172 0.021 Uiso calc R 1 1
C C39 -0.32743(15) 0.82053(7) 0.23616(13) 0.0217(4) Uani d . 1 1
H H39 -0.4033 0.8370 0.1988 0.026 Uiso calc R 1 1
C C40 -0.30963(16) 0.81102(7) 0.33911(14) 0.0224(4) Uani d . 1 1
H H40 -0.3733 0.8210 0.3725 0.027 Uiso calc R 1 1
C C41 -0.19894(16) 0.78702(7) 0.39326(13) 0.0205(4) Uani d . 1 1
H H41 -0.1871 0.7802 0.4638 0.025 Uiso calc R 1 1
C C42 -0.10512(15) 0.77285(7) 0.34508(12) 0.0159(3) Uani d . 1 1
H H42 -0.0287 0.7574 0.3831 0.019 Uiso calc R 1 1
C C43 0.59016(18) 0.97168(8) 0.10896(13) 0.0279(4) Uani d . 1 1
C C44 0.5198(2) 0.98239(9) 0.18860(15) 0.0382(5) Uani d . 1 1
H H44A 0.4545 0.9507 0.1822 0.057 Uiso calc R 1 1
H H44B 0.4831 1.0246 0.1806 0.057 Uiso calc R 1 1
H H44C 0.5755 0.9789 0.2553 0.057 Uiso calc R 1 1
C C45 0.6960(2) 1.01456(11) 0.10861(17) 0.0483(6) Uani d . 1 1
H H45A 0.7428 0.9987 0.0610 0.072 Uiso calc R 1 1
H H45B 0.7495 1.0162 0.1764 0.072 Uiso calc R 1 1
H H45C 0.6651 1.0569 0.0882 0.072 Uiso calc R 1 1

loop_
_atom_site_aniso_label
_atom_site_aniso_U_11
_atom_site_aniso_U_22
_atom_site_aniso_U_33
_atom_site_aniso_U_12
_atom_site_aniso_U_13
_atom_site_aniso_U_23
O1 0.0139(6) 0.0193(6) 0.0138(5) 0.0032(4) 0.0054(5) 0.0022(4)
O2 0.0144(6) 0.0206(6) 0.0140(5) 0.0026(4) 0.0060(5) 0.0033(4)
O3 0.0684(11) 0.0293(7) 0.0296(8) 0.0031(7) 0.0111(8) -0.0067(6)
C1 0.0177(8) 0.0144(7) 0.0154(8) 0.0020(6) 0.0049(7) 0.0025(6)
C2 0.0223(9) 0.0141(7) 0.0136(8) 0.0013(6) 0.0004(7) -0.0003(6)
C3 0.0161(8) 0.0135(7) 0.0223(8) -0.0017(6) 0.0006(7) 0.0006(6)
C4 0.0152(8) 0.0138(7) 0.0194(8) 0.0001(6) 0.0042(7) 0.0005(6)
C5 0.0206(8) 0.0174(8) 0.0141(8) 0.0005(6) 0.0039(7) -0.0003(6)
C6 0.0268(9) 0.0138(8) 0.0197(8) -0.0006(7) 0.0054(7) -0.0019(6)
C7 0.0292(10) 0.0134(8) 0.0248(9) -0.0050(7) 0.0093(8) 0.0004(6)
C8 0.0217(9) 0.0179(8) 0.0184(8) -0.0028(7) 0.0083(7) 0.0009(6)
C9 0.0150(8) 0.0149(7) 0.0120(7) 0.0001(6) 0.0031(6) 0.0007(6)
C10 0.0120(7) 0.0120(7) 0.0150(8) 0.0007(6) 0.0021(6) 0.0009(6)
C11 0.0130(8) 0.0167(7) 0.0120(7) 0.0001(6) 0.0014(6) 0.0006(6)
C12 0.0137(8) 0.0154(7) 0.0103(7) 0.0004(6) 0.0004(6) 0.0001(6)
C13 0.0135(8) 0.0100(7) 0.0139(8) 0.0018(6) 0.0009(6) 0.0029(6)
C14 0.0164(8) 0.0088(7) 0.0149(8) 0.0017(6) 0.0029(6) 0.0014(6)
C15 0.0130(7) 0.0140(7) 0.0111(7) 0.0006(6) 0.0004(6) -0.0002(6)
C16 0.0130(8) 0.0153(7) 0.0106(7) -0.0013(6) 0.0017(6) 0.0013(6)
C17 0.0166(8) 0.0151(7) 0.0115(7) -0.0011(6) 0.0022(6) -0.0003(6)
C18 0.0163(8) 0.0151(7) 0.0112(7) -0.0003(6) 0.0015(6) -0.0005(6)
C19 0.0154(8) 0.0103(7) 0.0184(8) -0.0014(6) 0.0041(7) -0.0033(6)
C20 0.0169(8) 0.0150(8) 0.0220(9) -0.0016(6) 0.0049(7) -0.0002(6)
C21 0.0176(9) 0.0169(8) 0.0356(10) 0.0006(7) 0.0085(8) 0.0003(7)
C22 0.0228(9) 0.0191(8) 0.0389(11) -0.0024(7) 0.0167(9) -0.0066(7)
C23 0.0259(10) 0.0213(8) 0.0235(9) -0.0069(7) 0.0117(8) -0.0048(7)
C24 0.0177(8) 0.0163(8) 0.0189(8) -0.0026(6) 0.0044(7) -0.0037(6)
C25 0.0191(8) 0.0100(7) 0.0172(8) -0.0025(6) 0.0067(7) -0.0024(6)
C26 0.0190(8) 0.0130(7) 0.0176(8) -0.0034(6) 0.0054(7) -0.0013(6)
C27 0.0180(9) 0.0184(8) 0.0261(9) -0.0034(7) 0.0076(7) -0.0050(7)
C28 0.0276(10) 0.0185(8) 0.0244(9) -0.0049(7) 0.0155(8) -0.0045(7)
C29 0.0302(10) 0.0152(8) 0.0191(9) -0.0031(7) 0.0101(8) 0.0001(6)
C30 0.0200(9) 0.0140(7) 0.0186(8) -0.0008(6) 0.0058(7) 0.0000(6)
C31 0.0163(8) 0.0107(7) 0.0178(8) -0.0022(6) 0.0051(7) -0.0012(6)
C32 0.0172(8) 0.0164(8) 0.0157(8) -0.0027(6) 0.0024(7) -0.0003(6)
C33 0.0139(8) 0.0184(8) 0.0297(10) -0.0003(6) 0.0041(7) 0.0003(7)
C34 0.0225(9) 0.0187(8) 0.0286(10) 0.0000(7) 0.0150(8) 0.0030(7)
C35 0.0262(9) 0.0192(8) 0.0189(8) 0.0023(7) 0.0095(7) 0.0042(6)
C36 0.0168(8) 0.0165(8) 0.0185(8) 0.0008(6) 0.0029(7) 0.0020(6)
C37 0.0167(8) 0.0100(7) 0.0175(8) -0.0012(6) 0.0057(7) -0.0020(6)
C38 0.0176(8) 0.0159(8) 0.0191(8) -0.0018(6) 0.0026(7) 0.0012(6)
C39 0.0154(8) 0.0149(8) 0.0353(10) 0.0012(6) 0.0067(8) -0.0004(7)
C40 0.0219(9) 0.0171(8) 0.0327(10) -0.0037(7) 0.0155(8) -0.0068(7)
C41 0.0271(9) 0.0167(8) 0.0200(9) -0.0066(7) 0.0102(7) -0.0040(6)
C42 0.0177(8) 0.0124(7) 0.0175(8) -0.0029(6) 0.0037(7) -0.0023(6)
C43 0.0367(11) 0.0251(9) 0.0203(9) 0.0068(8) 0.0032(8) 0.0025(7)
C44 0.0422(13) 0.0383(11) 0.0361(11) 0.0029(9) 0.0129(10) -0.0065(9)
C45 0.0463(14) 0.0614(15) 0.0359(12) -0.0137(11) 0.0068(11) 0.0054(11)

loop_
_atom_type_symbol
_atom_type_description
_atom_type_scat_dispersion_real
_atom_type_scat_dispersion_imag
_atom_type_scat_source
C C 0.0033 0.0016 'International Tables Vol C Tables 4.2.6.8 and 6.1.1.4'
H H 0.0000 0.0000 'International Tables Vol C Tables 4.2.6.8 and 6.1.1.4'
O O 0.0106 0.0060 'International Tables Vol C Tables 4.2.6.8 and 6.1.1.4'

loop_
_geom_angle_atom_site_label_1
_geom_angle_atom_site_label_2
_geom_angle_atom_site_label_3
_geom_angle
O2 O1 C9 112.32(10)
O1 O2 C10 111.97(9)
C2 C1 C13 120.10(14)
C2 C1 H1 120.0
C13 C1 H1 120.0
C3 C2 C1 120.07(14)
C3 C2 H2 120.0
C1 C2 H2 120.0
C2 C3 C4 120.44(15)
C2 C3 H3 119.8
C4 C3 H3 119.8
C3 C4 C14 119.67(14)
C3 C4 H4 120.2
C14 C4 H4 120.2
C6 C5 C18 121.30(15)
C6 C5 H5 119.4
C18 C5 H5 119.4
C5 C6 C7 120.24(14)
C5 C6 H6 119.9
C7 C6 H6 119.9
C8 C7 C6 120.24(14)
C8 C7 H7 119.9
C6 C7 H7 119.9
C7 C8 C17 121.05(15)
C7 C8 H8 119.5
C17 C8 H8 119.5
O1 C9 C19 102.17(12)
O1 C9 C13 105.08(11)
C19 C9 C13 113.57(12)
O1 C9 C15 105.00(11)
C19 C9 C15 120.06(12)
C13 C9 C15 109.23(12)
O2 C10 C14 105.51(11)
O2 C10 C25 102.69(11)
C14 C10 C25 113.50(12)
O2 C10 C16 104.75(11)
C14 C10 C16 109.49(12)
C25 C10 C16 119.31(12)
C15 C11 C17 118.87(13)
C15 C11 C31 125.89(13)
C17 C11 C31 115.23(13)
C16 C12 C18 118.85(13)
C16 C12 C37 126.41(13)
C18 C12 C37 114.73(12)
C1 C13 C14 119.72(14)
C1 C13 C9 127.11(13)
C14 C13 C9 112.83(13)
C13 C14 C4 119.85(14)
C13 C14 C10 113.04(13)
C4 C14 C10 126.89(14)
C11 C15 C16 120.99(13)
C11 C15 C9 127.08(13)
C16 C15 C9 111.91(12)
C12 C16 C15 120.80(13)
C12 C16 C10 127.73(13)
C15 C16 C10 111.43(12)
C18 C17 C8 118.69(13)
C18 C17 C11 120.12(13)
C8 C17 C11 121.18(14)
C17 C18 C5 118.48(13)
C17 C18 C12 120.33(13)
C5 C18 C12 121.18(14)
C24 C19 C20 118.35(14)
C24 C19 C9 120.63(14)
C20 C19 C9 120.95(14)
C21 C20 C19 120.63(15)
C21 C20 H20 119.7
C19 C20 H20 119.7
C22 C21 C20 120.20(17)
C22 C21 H21 119.9
C20 C21 H21 119.9
C21 C22 C23 119.73(16)
C21 C22 H22 120.1
C23 C22 H22 120.1
C24 C23 C22 120.14(16)
C24 C23 H23 119.9
C22 C23 H23 119.9
C23 C24 C19 120.90(16)
C23 C24 H24 119.6
C19 C24 H24 119.6
C30 C25 C26 118.69(14)
C30 C25 C10 121.29(14)
C26 C25 C10 119.99(14)
C27 C26 C25 120.88(15)
C27 C26 H26 119.6
C25 C26 H26 119.6
C26 C27 C28 120.10(16)
C26 C27 H27 119.9
C28 C27 H27 119.9
C29 C28 C27 119.40(15)
C29 C28 H28 120.3
C27 C28 H28 120.3
C28 C29 C30 120.62(16)
C28 C29 H29 119.7
C30 C29 H29 119.7
C25 C30 C29 120.31(15)
C25 C30 H30 119.8
C29 C30 H30 119.8
C32 C31 C36 118.76(14)
C32 C31 C11 121.69(14)
C36 C31 C11 119.38(14)
C33 C32 C31 120.29(15)
C33 C32 H32 119.9
C31 C32 H32 119.9
C34 C33 C32 120.33(16)
C34 C33 H33 119.8
C32 C33 H33 119.8
C33 C34 C35 120.00(15)
C33 C34 H34 120.0
C35 C34 H34 120.0
C36 C35 C34 119.69(15)
C36 C35 H35 120.2
C34 C35 H35 120.2
C35 C36 C31 120.87(15)
C35 C36 H36 119.6
C31 C36 H36 119.6
C42 C37 C38 118.63(14)
C42 C37 C12 122.00(14)
C38 C37 C12 119.08(14)
C39 C38 C37 120.91(15)
C39 C38 H38 119.5
C37 C38 H38 119.5
C38 C39 C40 119.89(16)
C38 C39 H39 120.1
C40 C39 H39 120.1
C41 C40 C39 119.89(15)
C41 C40 H40 120.1
C39 C40 H40 120.1
C40 C41 C42 120.37(15)
C40 C41 H41 119.8
C42 C41 H41 119.8
C41 C42 C37 120.28(16)
C41 C42 H42 119.9
C37 C42 H42 119.9
O3 C43 C45 121.95(18)
O3 C43 C44 120.89(18)
C45 C43 C44 117.16(17)
C43 C44 H44A 109.5
C43 C44 H44B 109.5
H44A C44 H44B 109.5
C43 C44 H44C 109.5
H44A C44 H44C 109.5
H44B C44 H44C 109.5
C43 C45 H45A 109.5
C43 C45 H45B 109.5
H45A C45 H45B 109.5
C43 C45 H45C 109.5
H45A C45 H45C 109.5
H45B C45 H45C 109.5

loop_
_geom_bond_atom_site_label_1
_geom_bond_atom_site_label_2
_geom_bond_distance
O1 O2 1.4689(14)
O1 C9 1.4772(18)
O2 C10 1.4749(18)
O3 C43 1.214(2)
C1 C2 1.387(2)
C1 C13 1.393(2)
C1 H1 0.9500
C2 C3 1.382(2)
C2 H2 0.9500
C3 C4 1.388(2)
C3 H3 0.9500
C4 C14 1.396(2)
C4 H4 0.9500
C5 C6 1.367(2)
C5 C18 1.425(2)
C5 H5 0.9500
C6 C7 1.399(2)
C6 H6 0.9500
C7 C8 1.369(2)
C7 H7 0.9500
C8 C17 1.427(2)
C8 H8 0.9500
C9 C19 1.521(2)
C9 C13 1.526(2)
C9 C15 1.537(2)
C10 C14 1.521(2)
C10 C25 1.525(2)
C10 C16 1.542(2)
C11 C15 1.384(2)
C11 C17 1.440(2)
C11 C31 1.499(2)
C12 C16 1.380(2)
C12 C18 1.444(2)
C12 C37 1.500(2)
C13 C14 1.395(2)
C15 C16 1.445(2)
C17 C18 1.413(2)
C19 C24 1.393(2)
C19 C20 1.395(2)
C20 C21 1.391(2)
C20 H20 0.9500
C21 C22 1.380(2)
C21 H21 0.9500
C22 C23 1.386(2)
C22 H22 0.9500
C23 C24 1.385(2)
C23 H23 0.9500
C24 H24 0.9500
C25 C30 1.391(2)
C25 C26 1.395(2)
C26 C27 1.384(2)
C26 H26 0.9500
C27 C28 1.392(2)
C27 H27 0.9500
C28 C29 1.380(2)
C28 H28 0.9500
C29 C30 1.393(2)
C29 H29 0.9500
C30 H30 0.9500
C31 C32 1.390(2)
C31 C36 1.396(2)
C32 C33 1.388(2)
C32 H32 0.9500
C33 C34 1.383(2)
C33 H33 0.9500
C34 C35 1.385(2)
C34 H34 0.9500
C35 C36 1.385(2)
C35 H35 0.9500
C36 H36 0.9500
C37 C42 1.394(2)
C37 C38 1.397(2)
C38 C39 1.384(2)
C38 H38 0.9500
C39 C40 1.385(2)
C39 H39 0.9500
C40 C41 1.384(2)
C40 H40 0.9500
C41 C42 1.389(2)
C41 H41 0.9500
C42 H42 0.9500
C43 C45 1.492(3)
C43 C44 1.493(2)
C44 H44A 0.9800
C44 H44B 0.9800
C44 H44C 0.9800
C45 H45A 0.9800
C45 H45B 0.9800
C45 H45C 0.9800

loop_
_geom_hbond_atom_site_label_D
_geom_hbond_atom_site_label_H
_geom_hbond_atom_site_label_A
_geom_hbond_site_symmetry_A
_geom_hbond_distance_DH
_geom_hbond_distance_HA
_geom_hbond_distance_DA
_geom_hbond_angle_DHA
_geom_hbond_publ_flag
C28 H28 O3 4_465 0.95 2.53 3.437(2) 159 y
C35 H35 O1 4_564 0.95 2.59 3.408(2) 144 y

loop_
_geom_torsion_atom_site_label_1
_geom_torsion_atom_site_label_2
_geom_torsion_atom_site_label_3
_geom_torsion_atom_site_label_4
_geom_torsion
C9 O1 O2 C10 2.79(14)
C13 C1 C2 C3 -3.2(2)
C1 C2 C3 C4 0.4(2)
C2 C3 C4 C14 3.1(2)
C18 C5 C6 C7 -0.2(3)
C5 C6 C7 C8 0.4(3)
C6 C7 C8 C17 0.2(3)
O2 O1 C9 C19 -177.18(10)
O2 O1 C9 C13 -58.38(13)
O2 O1 C9 C15 56.79(13)
O1 O2 C10 C14 55.15(13)
O1 O2 C10 C25 174.28(10)
O1 O2 C10 C16 -60.39(13)
C2 C1 C13 C14 2.4(2)
C2 C1 C13 C9 175.14(14)
O1 C9 C13 C1 -117.38(15)
C19 C9 C13 C1 -6.5(2)
C15 C9 C13 C1 130.43(15)
O1 C9 C13 C14 55.81(15)
C19 C9 C13 C14 166.65(12)
C15 C9 C13 C14 -56.38(16)
C1 C13 C14 C4 1.1(2)
C9 C13 C14 C4 -172.63(13)
C1 C13 C14 C10 176.12(13)
C9 C13 C14 C10 2.37(17)
C3 C4 C14 C13 -3.8(2)
C3 C4 C14 C10 -178.06(14)
O2 C10 C14 C13 -58.71(15)
C25 C10 C14 C13 -170.39(12)
C16 C10 C14 C13 53.53(16)
O2 C10 C14 C4 115.86(16)
C25 C10 C14 C4 4.2(2)
C16 C10 C14 C4 -131.89(15)
C17 C11 C15 C16 0.0(2)
C31 C11 C15 C16 -178.71(14)
C17 C11 C15 C9 -177.93(14)
C31 C11 C15 C9 3.4(3)
O1 C9 C15 C11 118.96(16)
C19 C9 C15 C11 4.9(2)
C13 C9 C15 C11 -128.79(16)
O1 C9 C15 C16 -59.09(15)
C19 C9 C15 C16 -173.12(13)
C13 C9 C15 C16 53.16(16)
C18 C12 C16 C15 -1.5(2)
C37 C12 C16 C15 177.73(14)
C18 C12 C16 C10 176.09(14)
C37 C12 C16 C10 -4.7(3)
C11 C15 C16 C12 1.6(2)
C9 C15 C16 C12 179.76(13)
C11 C15 C16 C10 -176.35(13)
C9 C15 C16 C10 1.84(17)
O2 C10 C16 C12 -120.29(16)
C14 C10 C16 C12 126.97(16)
C25 C10 C16 C12 -6.2(2)
O2 C10 C16 C15 57.46(15)
C14 C10 C16 C15 -55.28(16)
C25 C10 C16 C15 171.56(13)
C7 C8 C17 C18 -1.0(2)
C7 C8 C17 C11 180.00(15)
C15 C11 C17 C18 -1.5(2)
C31 C11 C17 C18 177.27(14)
C15 C11 C17 C8 177.49(15)
C31 C11 C17 C8 -3.7(2)
C8 C17 C18 C5 1.1(2)
C11 C17 C18 C5 -179.82(14)
C8 C17 C18 C12 -177.41(14)
C11 C17 C18 C12 1.7(2)
C6 C5 C18 C17 -0.6(2)
C6 C5 C18 C12 177.93(15)
C16 C12 C18 C17 -0.1(2)
C37 C12 C18 C17 -179.42(14)
C16 C12 C18 C5 -178.62(14)
C37 C12 C18 C5 2.1(2)
O1 C9 C19 C24 168.04(13)
C13 C9 C19 C24 55.43(18)
C15 C9 C19 C24 -76.45(18)
O1 C9 C19 C20 -8.93(18)
C13 C9 C19 C20 -121.53(15)
C15 C9 C19 C20 106.58(16)
C24 C19 C20 C21 -1.8(2)
C9 C19 C20 C21 175.27(13)
C19 C20 C21 C22 0.4(2)
C20 C21 C22 C23 1.5(2)
C21 C22 C23 C24 -1.9(2)
C22 C23 C24 C19 0.5(2)
C20 C19 C24 C23 1.4(2)
C9 C19 C24 C23 -175.69(14)
O2 C10 C25 C30 9.34(17)
C14 C10 C25 C30 122.72(15)
C16 C10 C25 C30 -105.86(16)
O2 C10 C25 C26 -168.74(12)
C14 C10 C25 C26 -55.35(18)
C16 C10 C25 C26 76.06(18)
C30 C25 C26 C27 -0.4(2)
C10 C25 C26 C27 177.76(13)
C25 C26 C27 C28 0.6(2)
C26 C27 C28 C29 -0.1(2)
C27 C28 C29 C30 -0.5(2)
C26 C25 C30 C29 -0.2(2)
C10 C25 C30 C29 -178.33(13)
C28 C29 C30 C25 0.6(2)
C15 C11 C31 C32 -79.6(2)
C17 C11 C31 C32 101.72(17)
C15 C11 C31 C36 105.37(18)
C17 C11 C31 C36 -73.35(18)
C36 C31 C32 C33 -2.7(2)
C11 C31 C32 C33 -177.81(13)
C31 C32 C33 C34 1.4(2)
C32 C33 C34 C35 0.6(2)
C33 C34 C35 C36 -1.3(2)
C34 C35 C36 C31 0.0(2)
C32 C31 C36 C35 2.0(2)
C11 C31 C36 C35 177.23(13)
C16 C12 C37 C42 79.8(2)
C18 C12 C37 C42 -100.95(16)
C16 C12 C37 C38 -106.47(18)
C18 C12 C37 C38 72.76(18)
C42 C37 C38 C39 -1.5(2)
C12 C37 C38 C39 -175.42(14)
C37 C38 C39 C40 0.5(2)
C38 C39 C40 C41 0.1(2)
C39 C40 C41 C42 0.5(2)
C40 C41 C42 C37 -1.6(2)
C38 C37 C42 C41 2.0(2)
C12 C37 C42 C41 175.78(13)
